data_7060921
loop_
_publ_author_name
'Koz\'a\<cek, Pavel'
'Dost\'al, Libor'
'Hejda, Martin'
'Mikysek, Tom\'a\<s'
'R\%u\<zi\<cka, Ale\<s'
'Erben, Milan'

_publ_section_title
;
 Synthesis and properties of 1,2,3-diazapnictol-5-yl substituted
 ferrocenes
;
_journal_issue 38
_journal_name_full 'New Journal of Chemistry'
_journal_page_first 18171
_journal_page_last 18182
_journal_paper_doi 10.1039/D1NJ02666F
_journal_volume 45
_journal_year 2021
_chemical_formula_sum 'C14 H12 Fe N4 P2'
_chemical_formula_weight 354.07
_space_group_crystal_system triclinic
_space_group_IT_number 2
_space_group_name_Hall '-P 1'
_space_group_name_H-M_alt 'P -1'
_atom_sites_solution_hydrogens mixed
_audit_creation_method SHELXL-2017/1
_audit_update_record
;
2021-08-16 deposited with the CCDC.	2021-08-25 downloaded from the CCDC.
;
_cell_angle_alpha 65.892(2)
_cell_angle_beta 70.324(2)
_cell_angle_gamma 72.391(2)
_cell_formula_units_Z 4
_cell_length_a 9.7557(4)
_cell_length_b 12.9751(5)
_cell_length_c 13.2097(6)
_cell_measurement_reflns_used 52824
_cell_measurement_temperature 150(2)
_cell_measurement_theta_max 27.5
_cell_measurement_theta_min 1
_cell_volume 1410.41(11)
_computing_cell_refinement 'APEX3 v2016.9-0 (Bruker AXS)'
_computing_data_collection 'Bruker Instrument Service vV6.2.3'
_computing_data_reduction 'SAINT V8.37A (Bruker AXS Inc., 2015)'
_computing_molecular_graphics 'SHELXL-2017/1 (Sheldrick, 2017)'
_computing_publication_material 'Bruker SHELXTL'
_computing_structure_refinement 'SHELXL-2017/1 (Sheldrick, 2017)'
_computing_structure_solution 'XT, VERSION 2014/5'
_diffrn_ambient_temperature 150(2)
_diffrn_detector_area_resol_mean 10.4167
_diffrn_measured_fraction_theta_full 0.998
_diffrn_measured_fraction_theta_max 0.999
_diffrn_measurement_device_type 'Bruker D8 - Venture'
_diffrn_measurement_method '\f and \w scans to fill the Ewald sphere'
_diffrn_radiation_type MoK\a
_diffrn_radiation_wavelength 0.71073
_diffrn_reflns_av_R_equivalents 0.0545
_diffrn_reflns_av_unetI/netI 0.0305
_diffrn_reflns_Laue_measured_fraction_full 0.998
_diffrn_reflns_Laue_measured_fraction_max 0.999
_diffrn_reflns_limit_h_max 12
_diffrn_reflns_limit_h_min -12
_diffrn_reflns_limit_k_max 16
_diffrn_reflns_limit_k_min -16
_diffrn_reflns_limit_l_max 16
_diffrn_reflns_limit_l_min -16
_diffrn_reflns_number 43018
_diffrn_reflns_point_group_measured_fraction_full 0.998
_diffrn_reflns_point_group_measured_fraction_max 0.999
_diffrn_reflns_theta_full 25.242
_diffrn_reflns_theta_max 26.999
_diffrn_reflns_theta_min 2.259
_diffrn_source 'sealed X-ray tube'
_exptl_absorpt_coefficient_mu 1.292
_exptl_absorpt_correction_T_max 0.7473
_exptl_absorpt_correction_T_min 0.6268
_exptl_absorpt_correction_type multi-scan
_exptl_absorpt_process_details
;
SADABS-2016/2 - Bruker AXS area detector
scaling and absorption correction
;
_exptl_crystal_colour orange
_exptl_crystal_density_diffrn 1.667
_exptl_crystal_description block
_exptl_crystal_F_000 720
_exptl_crystal_size_max 0.517
_exptl_crystal_size_mid 0.304
_exptl_crystal_size_min 0.161
_refine_diff_density_max 0.340
_refine_diff_density_min -0.327
_refine_diff_density_rms 0.061
_refine_ls_extinction_method none
_refine_ls_goodness_of_fit_ref 1.039
_refine_ls_hydrogen_treatment mixed
_refine_ls_matrix_type full
_refine_ls_number_parameters 395
_refine_ls_number_reflns 6159
_refine_ls_number_restraints 0
_refine_ls_restrained_S_all 1.039
_refine_ls_R_factor_all 0.0418
_refine_ls_R_factor_gt 0.0293
_refine_ls_shift/su_max 0.001
_refine_ls_shift/su_mean 0.000
_refine_ls_structure_factor_coef Fsqd
_refine_ls_weighting_details 'w=1/[\s^2^(Fo^2^)+(0.0198P)^2^+1.2850P] where P=(Fo^2^+2Fc^2^)/3'
_refine_ls_weighting_scheme calc
_refine_ls_wR_factor_gt 0.0606
_refine_ls_wR_factor_ref 0.0635
_reflns_Friedel_coverage 0.000
_reflns_number_gt 5149
_reflns_number_total 6159
_reflns_threshold_expression 'I > 2\s(I)'
_cod_data_source_file d1nj02666f2.cif
_cod_data_source_block me200622Fe1
_cod_depositor_comments 'Adding full bibliography for 7060916--7060926.cif.'
_cod_database_code 7060921
_shelx_shelxl_version_number 2017/1
_shelx_space_group_comment
;
The symmetry employed for this shelxl refinement is uniquely defined
by the following loop, which should always be used as a source of
symmetry information in preference to the above space-group names.
They are only intended as comments.
;
_exptl_absorpt_special_details
;
The ratio of minimum to maximum
apparent transmission was 0.939
;

loop_
_space_group_symop_operation_xyz
'x, y, z'
'-x, -y, -z'

loop_
_atom_site_label
_atom_site_type_symbol
_atom_site_fract_x
_atom_site_fract_y
_atom_site_fract_z
_atom_site_U_iso_or_equiv
_atom_site_adp_type
_atom_site_occupancy
_atom_site_site_symmetry_order
_atom_site_calc_flag
_atom_site_refinement_flags_posn
_atom_site_refinement_flags_adp
_atom_site_refinement_flags_occupancy
_atom_site_disorder_assembly
_atom_site_disorder_group
Fe1 Fe 0.56511(3) 0.26029(2) 0.76663(2) 0.01340(7) Uani 1 1 d . . . . .
N1 N 0.92585(18) 0.38897(14) 0.55353(14) 0.0181(4) Uani 1 1 d . . . . .
P1 P 1.16023(6) 0.22727(5) 0.57185(5) 0.02402(13) Uani 1 1 d . . . . .
C1 C 0.7220(2) 0.29236(16) 0.61400(15) 0.0151(4) Uani 1 1 d . . . . .
C2 C 0.6039(2) 0.39034(17) 0.61321(16) 0.0188(4) Uani 1 1 d . . . . .
H2 H 0.614282 0.468998 0.601682 0.023 Uiso 1 1 calc R U . . .
H2' H 1.113(3) 0.421(2) 0.515(2) 0.022(6) Uiso 1 1 d . . . . .
H2N H 0.596(3) 0.570(2) 0.931(2) 0.024(6) Uiso 1 1 d . . . . .
P2 P 1.07754(6) 0.26162(5) 0.84312(5) 0.02684(13) Uani 1 1 d . . . . .
N2 N 1.07481(19) 0.36549(16) 0.53796(15) 0.0213(4) Uani 1 1 d . . . . .
C3 C 0.4695(2) 0.35616(18) 0.63189(17) 0.0214(4) Uani 1 1 d . . . . .
H3 H 0.368806 0.406608 0.636164 0.026 Uiso 1 1 calc R U . . .
N3 N 0.90827(19) 0.11105(15) 0.92101(14) 0.0208(4) Uani 1 1 d . . . . .
C4 C 0.5023(2) 0.23777(18) 0.64523(17) 0.0215(4) Uani 1 1 d . . . . .
H4 H 0.428897 0.190432 0.660311 0.026 Uiso 1 1 calc R U . . .
H4' H 1.104(3) 0.065(2) 0.928(2) 0.031(7) Uiso 1 1 d . . . . .
H4N H 0.551(3) 0.988(2) 0.578(2) 0.037(8) Uiso 1 1 d . . . . .
N4 N 1.0464(2) 0.12682(17) 0.90391(15) 0.0235(4) Uani 1 1 d . . . . .
C5 C 0.6574(2) 0.19771(17) 0.63506(17) 0.0183(4) Uani 1 1 d . . . . .
H5 H 0.711991 0.117409 0.641270 0.022 Uiso 1 1 calc R U . . .
C6 C 0.8798(2) 0.28910(16) 0.59439(15) 0.0155(4) Uani 1 1 d . . . . .
C7 C 0.9914(2) 0.19051(17) 0.61051(17) 0.0197(4) Uani 1 1 d . . . . .
H7 H 0.975388 0.113915 0.638951 0.024 Uiso 1 1 calc R U . . .
C8 C 0.6678(2) 0.21949(17) 0.89410(16) 0.0175(4) Uani 1 1 d . . . . .
C9 C 0.5542(2) 0.31973(19) 0.89067(17) 0.0211(4) Uani 1 1 d . . . . .
H9 H 0.568451 0.397642 0.877921 0.025 Uiso 1 1 calc R U . . .
C10 C 0.4173(2) 0.2898(2) 0.90805(17) 0.0260(5) Uani 1 1 d . . . . .
H10 H 0.318617 0.343069 0.909716 0.031 Uiso 1 1 calc R U . . .
C11 C 0.4451(2) 0.1716(2) 0.92178(18) 0.0288(5) Uani 1 1 d . . . . .
H11 H 0.369574 0.126934 0.934804 0.035 Uiso 1 1 calc R U . . .
C12 C 0.6003(2) 0.12806(18) 0.91246(17) 0.0235(5) Uani 1 1 d . . . . .
H12 H 0.652458 0.047460 0.917759 0.028 Uiso 1 1 calc R U . . .
C14 C 0.8965(2) 0.30776(18) 0.83712(18) 0.0216(4) Uani 1 1 d . . . . .
H14 H 0.850507 0.385963 0.807507 0.026 Uiso 1 1 calc R U . . .
C13 C 0.8249(2) 0.21385(17) 0.88215(16) 0.0164(4) Uani 1 1 d . . . . .
C1A C 0.2502(2) 0.61070(16) 0.78515(16) 0.0161(4) Uani 1 1 d . . . . .
Fe1A Fe 0.07331(3) 0.74091(2) 0.74677(2) 0.01405(7) Uani 1 1 d . . . . .
P1A P 0.65672(6) 0.65495(5) 0.73950(5) 0.02320(13) Uani 1 1 d . . . . .
N1A N 0.42288(18) 0.58379(14) 0.89167(14) 0.0183(4) Uani 1 1 d . . . . .
C2A C 0.1211(2) 0.59434(18) 0.87810(17) 0.0219(4) Uani 1 1 d . . . . .
H2A H 0.111939 0.589216 0.957654 0.026 Uiso 1 1 calc R U . . .
P2A P 0.48742(6) 0.92590(5) 0.77087(5) 0.02557(13) Uani 1 1 d . . . . .
N2A N 0.56182(19) 0.59791(16) 0.87425(16) 0.0211(4) Uani 1 1 d . . . . .
C3A C 0.0084(2) 0.58606(18) 0.83756(19) 0.0264(5) Uani 1 1 d . . . . .
H3A H -0.094083 0.574507 0.883730 0.032 Uiso 1 1 calc R U . . .
N3A N 0.36893(19) 0.95129(14) 0.61088(14) 0.0202(4) Uani 1 1 d . . . . .
C5A C 0.2147(2) 0.61429(16) 0.68725(17) 0.0189(4) Uani 1 1 d . . . . .
H5A H 0.282627 0.626145 0.609107 0.023 Uiso 1 1 calc R U . . .
C6A C 0.3932(2) 0.62070(16) 0.78965(16) 0.0155(4) Uani 1 1 d . . . . .
C7A C 0.5080(2) 0.66296(17) 0.69459(17) 0.0188(4) Uani 1 1 d . . . . .
H7A H 0.503054 0.691660 0.616986 0.023 Uiso 1 1 calc R U . . .
C8A C 0.1314(2) 0.89400(16) 0.71018(16) 0.0157(4) Uani 1 1 d . . . . .
C9A C 0.0072(2) 0.87489(17) 0.80725(17) 0.0202(4) Uani 1 1 d . . . . .
H9A H 0.003617 0.869280 0.885859 0.024 Uiso 1 1 calc R U . . .
C10A C -0.1097(2) 0.86465(19) 0.77275(19) 0.0250(5) Uani 1 1 d . . . . .
H10A H -0.209777 0.850517 0.822925 0.030 Uiso 1 1 calc R U . . .
C11A C -0.0595(2) 0.87661(17) 0.65534(18) 0.0230(5) Uani 1 1 d . . . . .
H11A H -0.118060 0.872750 0.608171 0.028 Uiso 1 1 calc R U . . .
C12A C 0.0897(2) 0.89451(16) 0.61633(17) 0.0194(4) Uani 1 1 d . . . . .
H12A H 0.153872 0.905376 0.537032 0.023 Uiso 1 1 calc R U . . .
C13A C 0.2727(2) 0.91116(16) 0.71052(16) 0.0162(4) Uani 1 1 d . . . . .
C14A C 0.3177(2) 0.89190(18) 0.80800(18) 0.0207(4) Uani 1 1 d . . . . .
H14A H 0.261132 0.863694 0.884403 0.025 Uiso 1 1 calc R U . . .
C4A C 0.0658(2) 0.59834(17) 0.71987(19) 0.0235(5) Uani 1 1 d . . . . .
H4A H 0.010950 0.596911 0.668858 0.028 Uiso 1 1 calc R U . . .
N4A N 0.4878(2) 0.96333(16) 0.63348(16) 0.0243(4) Uani 1 1 d . . . . .

loop_
_atom_site_aniso_label
_atom_site_aniso_U_11
_atom_site_aniso_U_22
_atom_site_aniso_U_33
_atom_site_aniso_U_23
_atom_site_aniso_U_13
_atom_site_aniso_U_12
Fe1 0.01489(14) 0.01085(13) 0.01241(13) -0.00146(11) -0.00410(10) -0.00238(10)
N1 0.0198(9) 0.0156(8) 0.0166(8) -0.0028(7) -0.0019(7) -0.0070(7)
P1 0.0187(3) 0.0231(3) 0.0293(3) -0.0099(2) -0.0047(2) -0.0027(2)
C1 0.0207(10) 0.0141(9) 0.0093(8) -0.0025(7) -0.0038(7) -0.0036(8)
C2 0.0243(11) 0.0131(9) 0.0141(9) 0.0010(8) -0.0071(8) -0.0023(8)
P2 0.0208(3) 0.0334(3) 0.0281(3) -0.0099(3) -0.0088(2) -0.0054(2)
N2 0.0187(9) 0.0207(9) 0.0225(9) -0.0036(8) -0.0014(7) -0.0102(7)
C3 0.0213(11) 0.0226(11) 0.0173(10) -0.0024(8) -0.0098(8) -0.0006(8)
N3 0.0190(9) 0.0222(9) 0.0183(9) -0.0055(7) -0.0076(7) 0.0015(7)
C4 0.0227(11) 0.0254(11) 0.0209(10) -0.0082(9) -0.0082(8) -0.0074(9)
N4 0.0198(9) 0.0255(10) 0.0226(9) -0.0075(8) -0.0100(7) 0.0035(8)
C5 0.0220(10) 0.0175(10) 0.0184(10) -0.0078(8) -0.0055(8) -0.0050(8)
C6 0.0209(10) 0.0151(9) 0.0101(9) -0.0037(7) -0.0025(7) -0.0055(8)
C7 0.0223(10) 0.0140(9) 0.0212(10) -0.0051(8) -0.0046(8) -0.0034(8)
C8 0.0194(10) 0.0198(10) 0.0093(9) -0.0018(8) -0.0041(7) -0.0019(8)
C9 0.0193(10) 0.0270(11) 0.0168(10) -0.0111(9) -0.0038(8) 0.0001(8)
C10 0.0174(10) 0.0387(13) 0.0165(10) -0.0106(9) 0.0002(8) -0.0015(9)
C11 0.0244(11) 0.0353(13) 0.0176(10) 0.0048(9) -0.0030(9) -0.0153(10)
C12 0.0267(11) 0.0185(10) 0.0174(10) 0.0051(8) -0.0075(9) -0.0069(9)
C14 0.0222(11) 0.0211(10) 0.0208(10) -0.0064(9) -0.0076(8) -0.0018(8)
C13 0.0172(10) 0.0201(10) 0.0107(9) -0.0058(8) -0.0044(7) 0.0001(8)
C1A 0.0194(10) 0.0103(9) 0.0155(9) -0.0008(7) -0.0074(8) 0.0001(7)
Fe1A 0.01469(14) 0.01363(14) 0.01096(13) -0.00096(11) -0.00405(10) -0.00237(10)
P1A 0.0179(3) 0.0281(3) 0.0221(3) -0.0081(2) -0.0038(2) -0.0042(2)
N1A 0.0184(8) 0.0204(9) 0.0154(8) -0.0049(7) -0.0066(7) -0.0016(7)
C2A 0.0245(11) 0.0207(10) 0.0139(9) 0.0042(8) -0.0073(8) -0.0068(8)
P2A 0.0240(3) 0.0271(3) 0.0288(3) -0.0096(2) -0.0077(2) -0.0079(2)
N2A 0.0194(9) 0.0259(10) 0.0193(9) -0.0071(8) -0.0095(7) -0.0014(7)
C3A 0.0265(12) 0.0206(11) 0.0255(11) 0.0054(9) -0.0092(9) -0.0110(9)
N3A 0.0214(9) 0.0178(8) 0.0179(8) -0.0020(7) -0.0030(7) -0.0065(7)
C5A 0.0230(10) 0.0137(9) 0.0199(10) -0.0050(8) -0.0093(8) 0.0003(8)
C6A 0.0196(10) 0.0107(9) 0.0153(9) -0.0040(7) -0.0067(8) 0.0008(7)
C7A 0.0202(10) 0.0181(10) 0.0155(9) -0.0056(8) -0.0044(8) -0.0004(8)
C8A 0.0184(10) 0.0118(9) 0.0140(9) -0.0031(7) -0.0037(8) -0.0010(7)
C9A 0.0186(10) 0.0220(10) 0.0173(10) -0.0083(8) -0.0021(8) -0.0005(8)
C10A 0.0156(10) 0.0250(11) 0.0305(12) -0.0109(9) -0.0044(9) 0.0022(8)
C11A 0.0251(11) 0.0174(10) 0.0269(11) -0.0050(9) -0.0155(9) 0.0021(8)
C12A 0.0247(11) 0.0137(9) 0.0154(9) -0.0014(8) -0.0066(8) -0.0011(8)
C13A 0.0197(10) 0.0100(9) 0.0156(9) -0.0031(7) -0.0025(8) -0.0021(7)
C14A 0.0202(10) 0.0227(10) 0.0187(10) -0.0084(9) -0.0025(8) -0.0042(8)
C4A 0.0298(12) 0.0156(10) 0.0293(11) -0.0043(9) -0.0153(9) -0.0059(8)
N4A 0.0221(10) 0.0230(9) 0.0238(10) -0.0026(8) -0.0017(8) -0.0111(8)

loop_
_atom_type_symbol
_atom_type_description
_atom_type_scat_dispersion_real
_atom_type_scat_dispersion_imag
_atom_type_scat_source
C C 0.0033 0.0016 'International Tables Vol C Tables 4.2.6.8 and 6.1.1.4'
H H 0.0000 0.0000 'International Tables Vol C Tables 4.2.6.8 and 6.1.1.4'
Fe Fe 0.3463 0.8444 'International Tables Vol C Tables 4.2.6.8 and 6.1.1.4'
N N 0.0061 0.0033 'International Tables Vol C Tables 4.2.6.8 and 6.1.1.4'
P P 0.1023 0.0942 'International Tables Vol C Tables 4.2.6.8 and 6.1.1.4'

loop_
_geom_angle_atom_site_label_1
_geom_angle_atom_site_label_2
_geom_angle_atom_site_label_3
_geom_angle
_geom_angle_site_symmetry_1
_geom_angle_site_symmetry_3
_geom_angle_publ_flag
C5 Fe1 C10 159.18(9) . . ?
C5 Fe1 C9 158.62(8) . . ?
C10 Fe1 C9 40.81(9) . . ?
C5 Fe1 C12 107.30(9) . . ?
C10 Fe1 C12 68.74(9) . . ?
C9 Fe1 C12 68.70(9) . . ?
C5 Fe1 C11 123.00(9) . . ?
C10 Fe1 C11 40.71(10) . . ?
C9 Fe1 C11 68.64(10) . . ?
C12 Fe1 C11 40.97(9) . . ?
C5 Fe1 C2 68.90(8) . . ?
C10 Fe1 C2 121.65(9) . . ?
C9 Fe1 C2 107.51(9) . . ?
C12 Fe1 C2 160.61(8) . . ?
C11 Fe1 C2 157.11(9) . . ?
C5 Fe1 C4 40.76(8) . . ?
C10 Fe1 C4 122.64(9) . . ?
C9 Fe1 C4 159.34(8) . . ?
C12 Fe1 C4 121.80(9) . . ?
C11 Fe1 C4 106.67(9) . . ?
C2 Fe1 C4 68.55(8) . . ?
C5 Fe1 C3 68.55(8) . . ?
C10 Fe1 C3 106.79(9) . . ?
C9 Fe1 C3 123.34(9) . . ?
C12 Fe1 C3 157.32(9) . . ?
C11 Fe1 C3 121.22(9) . . ?
C2 Fe1 C3 40.69(8) . . ?
C4 Fe1 C3 40.55(8) . . ?
C5 Fe1 C1 41.06(8) . . ?
C10 Fe1 C1 158.04(9) . . ?
C9 Fe1 C1 122.45(8) . . ?
C12 Fe1 C1 123.77(8) . . ?
C11 Fe1 C1 160.14(9) . . ?
C2 Fe1 C1 40.99(8) . . ?
C4 Fe1 C1 68.76(8) . . ?
C3 Fe1 C1 68.68(8) . . ?
C5 Fe1 C8 122.50(8) . . ?
C10 Fe1 C8 68.71(8) . . ?
C9 Fe1 C8 40.84(8) . . ?
C12 Fe1 C8 40.77(8) . . ?
C11 Fe1 C8 68.73(9) . . ?
C2 Fe1 C8 124.04(8) . . ?
C4 Fe1 C8 158.08(8) . . ?
C3 Fe1 C8 160.26(9) . . ?
C1 Fe1 C8 107.89(8) . . ?
C6 N1 N2 108.02(16) . . ?
N2 P1 C7 88.37(9) . . ?
C2 C1 C5 107.25(17) . . ?
C2 C1 C6 126.82(18) . . ?
C5 C1 C6 125.92(17) . . ?
C2 C1 Fe1 69.25(11) . . ?
C5 C1 Fe1 68.97(11) . . ?
C6 C1 Fe1 128.02(13) . . ?
C3 C2 C1 108.09(18) . . ?
C3 C2 Fe1 69.83(11) . . ?
C1 C2 Fe1 69.76(10) . . ?
C3 C2 H2 126.0 . . ?
C1 C2 H2 126.0 . . ?
Fe1 C2 H2 126.0 . . ?
N4 P2 C14 88.23(10) . . ?
N1 N2 P1 117.81(14) . . ?
N1 N2 H2' 115.5(17) . . ?
P1 N2 H2' 126.6(17) . . ?
C4 C3 C2 108.29(18) . . ?
C4 C3 Fe1 69.65(11) . . ?
C2 C3 Fe1 69.48(11) . . ?
C4 C3 H3 125.9 . . ?
C2 C3 H3 125.9 . . ?
Fe1 C3 H3 125.9 . . ?
C13 N3 N4 107.80(17) . . ?
C3 C4 C5 108.15(19) . . ?
C3 C4 Fe1 69.80(12) . . ?
C5 C4 Fe1 69.27(12) . . ?
C3 C4 H4 125.9 . . ?
C5 C4 H4 125.9 . . ?
Fe1 C4 H4 125.9 . . ?
N3 N4 P2 117.98(14) . . ?
N3 N4 H4' 112.4(18) . . ?
P2 N4 H4' 129.6(18) . . ?
C4 C5 C1 108.21(18) . . ?
C4 C5 Fe1 69.97(12) . . ?
C1 C5 Fe1 69.97(11) . . ?
C4 C5 H5 125.9 . . ?
C1 C5 H5 125.9 . . ?
Fe1 C5 H5 125.9 . . ?
N1 C6 C7 115.39(18) . . ?
N1 C6 C1 118.27(17) . . ?
C7 C6 C1 126.30(18) . . ?
C6 C7 P1 110.41(15) . . ?
C6 C7 H7 124.8 . . ?
P1 C7 H7 124.8 . . ?
C12 C8 C9 107.60(18) . . ?
C12 C8 C13 127.26(18) . . ?
C9 C8 C13 125.13(19) . . ?
C12 C8 Fe1 69.20(12) . . ?
C9 C8 Fe1 69.12(11) . . ?
C13 C8 Fe1 127.64(13) . . ?
C10 C9 C8 108.21(19) . . ?
C10 C9 Fe1 69.57(12) . . ?
C8 C9 Fe1 70.04(12) . . ?
C10 C9 H9 125.9 . . ?
C8 C9 H9 125.9 . . ?
Fe1 C9 H9 125.9 . . ?
C11 C10 C9 108.17(19) . . ?
C11 C10 Fe1 69.78(12) . . ?
C9 C10 Fe1 69.62(11) . . ?
C11 C10 H10 125.9 . . ?
C9 C10 H10 125.9 . . ?
Fe1 C10 H10 125.9 . . ?
C10 C11 C12 107.9(2) . . ?
C10 C11 Fe1 69.51(12) . . ?
C12 C11 Fe1 69.45(11) . . ?
C10 C11 H11 126.1 . . ?
C12 C11 H11 126.1 . . ?
Fe1 C11 H11 126.1 . . ?
C8 C12 C11 108.1(2) . . ?
C8 C12 Fe1 70.03(11) . . ?
C11 C12 Fe1 69.58(12) . . ?
C8 C12 H12 125.9 . . ?
C11 C12 H12 125.9 . . ?
Fe1 C12 H12 125.9 . . ?
C13 C14 P2 110.35(15) . . ?
C13 C14 H14 124.8 . . ?
P2 C14 H14 124.8 . . ?
N3 C13 C14 115.63(18) . . ?
N3 C13 C8 118.04(18) . . ?
C14 C13 C8 126.28(18) . . ?
C5A C1A C2A 107.54(18) . . ?
C5A C1A C6A 126.13(18) . . ?
C2A C1A C6A 126.33(18) . . ?
C5A C1A Fe1A 69.21(11) . . ?
C2A C1A Fe1A 69.00(11) . . ?
C6A C1A Fe1A 127.60(14) . . ?
C2A Fe1A C3A 40.79(9) . . ?
C2A Fe1A C12A 161.25(9) . . ?
C3A Fe1A C12A 156.76(9) . . ?
C2A Fe1A C11A 156.33(9) . . ?
C3A Fe1A C11A 120.69(9) . . ?
C12A Fe1A C11A 40.93(8) . . ?
C2A Fe1A C5A 68.79(8) . . ?
C3A Fe1A C5A 68.53(9) . . ?
C12A Fe1A C5A 107.77(8) . . ?
C11A Fe1A C5A 123.84(8) . . ?
C2A Fe1A C9A 107.36(9) . . ?
C3A Fe1A C9A 123.46(9) . . ?
C12A Fe1A C9A 68.60(8) . . ?
C11A Fe1A C9A 68.42(9) . . ?
C5A Fe1A C9A 158.19(8) . . ?
C2A Fe1A C10A 121.11(9) . . ?
C3A Fe1A C10A 106.65(9) . . ?
C12A Fe1A C10A 68.55(8) . . ?
C11A Fe1A C10A 40.54(9) . . ?
C5A Fe1A C10A 159.95(9) . . ?
C9A Fe1A C10A 40.62(9) . . ?
C2A Fe1A C4A 68.71(9) . . ?
C3A Fe1A C4A 40.71(9) . . ?
C12A Fe1A C4A 121.51(9) . . ?
C11A Fe1A C4A 106.76(9) . . ?
C5A Fe1A C4A 40.72(8) . . ?
C9A Fe1A C4A 159.74(9) . . ?
C10A Fe1A C4A 123.07(9) . . ?
C2A Fe1A C8A 124.32(8) . . ?
C3A Fe1A C8A 160.65(9) . . ?
C12A Fe1A C8A 40.76(8) . . ?
C11A Fe1A C8A 68.69(8) . . ?
C5A Fe1A C8A 122.35(8) . . ?
C9A Fe1A C8A 40.88(8) . . ?
C10A Fe1A C8A 68.60(8) . . ?
C4A Fe1A C8A 157.60(8) . . ?
C2A Fe1A C1A 40.92(8) . . ?
C3A Fe1A C1A 68.59(8) . . ?
C12A Fe1A C1A 124.56(8) . . ?
C11A Fe1A C1A 161.03(8) . . ?
C5A Fe1A C1A 40.80(8) . . ?
C9A Fe1A C1A 122.30(8) . . ?
C10A Fe1A C1A 157.41(9) . . ?
C4A Fe1A C1A 68.60(8) . . ?
C8A Fe1A C1A 108.18(8) . . ?
N2A P1A C7A 88.46(9) . . ?
C6A N1A N2A 107.83(16) . . ?
C3A C2A C1A 107.95(19) . . ?
C3A C2A Fe1A 69.68(11) . . ?
C1A C2A Fe1A 70.08(11) . . ?
C3A C2A H2A 126.0 . . ?
C1A C2A H2A 126.0 . . ?
Fe1A C2A H2A 126.0 . . ?
N4A P2A C14A 88.35(10) . . ?
N1A N2A P1A 118.15(14) . . ?
N1A N2A H2N 116.3(17) . . ?
P1A N2A H2N 125.2(17) . . ?
C4A C3A C2A 108.36(19) . . ?
C4A C3A Fe1A 69.87(12) . . ?
C2A C3A Fe1A 69.53(12) . . ?
C4A C3A H3A 125.8 . . ?
C2A C3A H3A 125.8 . . ?
Fe1A C3A H3A 125.8 . . ?
C13A N3A N4A 108.14(17) . . ?
C4A C5A C1A 108.30(18) . . ?
C4A C5A Fe1A 69.79(12) . . ?
C1A C5A Fe1A 70.00(11) . . ?
C4A C5A H5A 125.8 . . ?
C1A C5A H5A 125.8 . . ?
Fe1A C5A H5A 125.8 . . ?
N1A C6A C7A 115.52(18) . . ?
N1A C6A C1A 118.45(17) . . ?
C7A C6A C1A 126.00(18) . . ?
C6A C7A P1A 110.04(15) . . ?
C6A C7A H7A 125.0 . . ?
P1A C7A H7A 125.0 . . ?
C12A C8A C9A 107.45(18) . . ?
C12A C8A C13A 127.76(18) . . ?
C9A C8A C13A 124.78(18) . . ?
C12A C8A Fe1A 69.22(11) . . ?
C9A C8A Fe1A 69.32(12) . . ?
C13A C8A Fe1A 127.40(13) . . ?
C10A C9A C8A 108.17(18) . . ?
C10A C9A Fe1A 69.69(12) . . ?
C8A C9A Fe1A 69.80(11) . . ?
C10A C9A H9A 125.9 . . ?
C8A C9A H9A 125.9 . . ?
Fe1A C9A H9A 125.9 . . ?
C11A C10A C9A 108.26(19) . . ?
C11A C10A Fe1A 69.61(12) . . ?
C9A C10A Fe1A 69.69(11) . . ?
C11A C10A H10A 125.9 . . ?
C9A C10A H10A 125.9 . . ?
Fe1A C10A H10A 125.9 . . ?
C10A C11A C12A 108.02(19) . . ?
C10A C11A Fe1A 69.84(12) . . ?
C12A C11A Fe1A 69.49(11) . . ?
C10A C11A H11A 126.0 . . ?
C12A C11A H11A 126.0 . . ?
Fe1A C11A H11A 126.0 . . ?
C8A C12A C11A 108.10(18) . . ?
C8A C12A Fe1A 70.02(11) . . ?
C11A C12A Fe1A 69.58(11) . . ?
C8A C12A H12A 126.0 . . ?
C11A C12A H12A 126.0 . . ?
Fe1A C12A H12A 126.0 . . ?
N3A C13A C14A 115.04(19) . . ?
N3A C13A C8A 119.27(18) . . ?
C14A C13A C8A 125.67(18) . . ?
C13A C14A P2A 110.78(15) . . ?
C13A C14A H14A 124.6 . . ?
P2A C14A H14A 124.6 . . ?
C3A C4A C5A 107.84(19) . . ?
C3A C4A Fe1A 69.42(13) . . ?
C5A C4A Fe1A 69.49(12) . . ?
C3A C4A H4A 126.1 . . ?
C5A C4A H4A 126.1 . . ?
Fe1A C4A H4A 126.1 . . ?
N3A N4A P2A 117.69(14) . . ?
N3A N4A H4N 115(2) . . ?
P2A N4A H4N 128(2) . . ?

loop_
_geom_bond_atom_site_label_1
_geom_bond_atom_site_label_2
_geom_bond_distance
_geom_bond_site_symmetry_2
_geom_bond_publ_flag
Fe1 C5 2.036(2) . ?
Fe1 C10 2.038(2) . ?
Fe1 C9 2.039(2) . ?
Fe1 C12 2.040(2) . ?
Fe1 C11 2.042(2) . ?
Fe1 C2 2.0430(19) . ?
Fe1 C4 2.046(2) . ?
Fe1 C3 2.048(2) . ?
Fe1 C1 2.0499(19) . ?
Fe1 C8 2.051(2) . ?
N1 C6 1.338(2) . ?
N1 N2 1.352(2) . ?
P1 N2 1.6740(19) . ?
P1 C7 1.706(2) . ?
C1 C2 1.433(3) . ?
C1 C5 1.433(3) . ?
C1 C6 1.464(3) . ?
C2 C3 1.422(3) . ?
C2 H2 1.0000 . ?
P2 N4 1.675(2) . ?
P2 C14 1.703(2) . ?
N2 H2' 0.81(2) . ?
C3 C4 1.419(3) . ?
C3 H3 1.0000 . ?
N3 C13 1.330(2) . ?
N3 N4 1.354(2) . ?
C4 C5 1.422(3) . ?
C4 H4 1.0000 . ?
N4 H4' 0.84(3) . ?
C5 H5 1.0000 . ?
C6 C7 1.399(3) . ?
C7 H7 0.9500 . ?
C8 C12 1.425(3) . ?
C8 C9 1.427(3) . ?
C8 C13 1.469(3) . ?
C9 C10 1.421(3) . ?
C9 H9 1.0000 . ?
C10 C11 1.419(3) . ?
C10 H10 1.0000 . ?
C11 C12 1.428(3) . ?
C11 H11 1.0000 . ?
C12 H12 1.0000 . ?
C14 C13 1.403(3) . ?
C14 H14 0.9500 . ?
C1A C5A 1.428(3) . ?
C1A C2A 1.430(3) . ?
C1A C6A 1.462(3) . ?
C1A Fe1A 2.0532(19) . ?
Fe1A C2A 2.0389(19) . ?
Fe1A C3A 2.041(2) . ?
Fe1A C12A 2.0418(19) . ?
Fe1A C11A 2.043(2) . ?
Fe1A C5A 2.043(2) . ?
Fe1A C9A 2.046(2) . ?
Fe1A C10A 2.046(2) . ?
Fe1A C4A 2.047(2) . ?
Fe1A C8A 2.052(2) . ?
P1A N2A 1.6739(19) . ?
P1A C7A 1.705(2) . ?
N1A C6A 1.334(2) . ?
N1A N2A 1.353(2) . ?
C2A C3A 1.422(3) . ?
C2A H2A 1.0000 . ?
P2A N4A 1.675(2) . ?
P2A C14A 1.702(2) . ?
N2A H2N 0.83(2) . ?
C3A C4A 1.422(3) . ?
C3A H3A 1.0000 . ?
N3A C13A 1.338(2) . ?
N3A N4A 1.356(3) . ?
C5A C4A 1.423(3) . ?
C5A H5A 1.0000 . ?
C6A C7A 1.412(3) . ?
C7A H7A 0.9500 . ?
C8A C12A 1.426(3) . ?
C8A C9A 1.431(3) . ?
C8A C13A 1.463(3) . ?
C9A C10A 1.420(3) . ?
C9A H9A 1.0000 . ?
C10A C11A 1.417(3) . ?
C10A H10A 1.0000 . ?
C11A C12A 1.428(3) . ?
C11A H11A 1.0000 . ?
C12A H12A 1.0000 . ?
C13A C14A 1.402(3) . ?
C14A H14A 0.9500 . ?
C4A H4A 1.0000 . ?
N4A H4N 0.80(3) . ?
